data_2015571
loop_
_publ_author_name
'Shao-Fang Lu'
'Zi-Xiang Huang'
'Jin-Ling Huang'

_publ_section_title
;
 Meta-barium borate, II-BaB~2~O~4~, at 163 and 293K
;
_journal_coeditor_code IZ3008
_journal_issue 9
_journal_name_full 'Acta Crystallographica Section C'
_journal_page_first i73
_journal_page_last i75
_journal_paper_doi 10.1107/S010827010602542X
_journal_volume 62
_journal_year 2006
_chemical_formula_iupac 'Ba3 (B3 O6)2'
_chemical_formula_moiety 'B6 Ba3 O12'
_chemical_formula_sum 'B6 Ba3 O12'
_chemical_formula_weight 668.85
_chemical_name_systematic
;
meta-barium borate
;
_space_group_IT_number 161
_symmetry_cell_setting trigonal
_symmetry_space_group_name_Hall 'R 3 -2"c'
_symmetry_space_group_name_H-M 'R 3 c :H'
_atom_sites_solution_primary direct
_atom_sites_solution_secondary difmap
_audit_creation_method SHELXL97
_cell_angle_alpha 90.00
_cell_angle_beta 90.00
_cell_angle_gamma 120.00
_cell_formula_units_Z 6
_cell_length_a 12.530(3)
_cell_length_b 12.530(3)
_cell_length_c 12.657(4)
_cell_measurement_reflns_used 1761
_cell_measurement_temperature 163(2)
_cell_measurement_theta_max 27.44
_cell_measurement_theta_min 2.47
_cell_volume 1720.9(8)
_computing_cell_refinement CrystalClear
_computing_data_collection 'CrystalClear (Rigaku/MSC, 2001)'
_computing_data_reduction 'CrystalStructure (Rigaku/MSC, 2004)'
_computing_molecular_graphics SHELXL97
_computing_publication_material SHELXL97
_computing_structure_refinement 'SHELXL97 (Sheldrick, 1997)'
_computing_structure_solution 'SHELXS97 (Sheldrick, 1997)'
_diffrn_ambient_temperature 163(2)
_diffrn_measured_fraction_theta_full 0.962
_diffrn_measured_fraction_theta_max 0.962
_diffrn_measurement_device_type 'Rigaku Saturn70 CCD area-detector'
_diffrn_measurement_method '\f and \w'
_diffrn_radiation_monochromator Confocal
_diffrn_radiation_source 'Rotating Anode'
_diffrn_radiation_type MoK\a
_diffrn_radiation_wavelength 0.71073
_diffrn_reflns_av_R_equivalents 0.0210
_diffrn_reflns_av_sigmaI/netI 0.0226
_diffrn_reflns_limit_h_max 15
_diffrn_reflns_limit_h_min -16
_diffrn_reflns_limit_k_max 16
_diffrn_reflns_limit_k_min -8
_diffrn_reflns_limit_l_max 16
_diffrn_reflns_limit_l_min -11
_diffrn_reflns_number 1778
_diffrn_reflns_theta_full 27.44
_diffrn_reflns_theta_max 27.44
_diffrn_reflns_theta_min 3.73
_exptl_absorpt_coefficient_mu 10.243
_exptl_absorpt_correction_T_max 0.324
_exptl_absorpt_correction_T_min 0.212
_exptl_absorpt_correction_type multi-scan
_exptl_absorpt_process_details '(ABSCOR; Jacobson, 1998)'
_exptl_crystal_colour Colourless
_exptl_crystal_density_diffrn 3.872
_exptl_crystal_density_method 'not measured'
_exptl_crystal_description Block
_exptl_crystal_F_000 1764
_exptl_crystal_size_max 0.16
_exptl_crystal_size_mid 0.14
_exptl_crystal_size_min 0.11
_refine_diff_density_max 0.532
_refine_diff_density_min -0.453
_refine_ls_abs_structure_details 'Flack (1983), with how many Friedel pairs'
_refine_ls_abs_structure_Flack 0.05(3)
_refine_ls_extinction_method none
_refine_ls_goodness_of_fit_ref 1.076
_refine_ls_matrix_type full
_refine_ls_number_parameters 64
_refine_ls_number_reflns 625
_refine_ls_number_restraints 1
_refine_ls_restrained_S_all 1.075
_refine_ls_R_factor_all 0.0115
_refine_ls_R_factor_gt 0.0114
_refine_ls_shift/su_max 0.001
_refine_ls_shift/su_mean 0.000
_refine_ls_structure_factor_coef Fsqd
_refine_ls_weighting_details 'calc w = 1/[\s^2^(Fo^2^)+(0.0095P)^2^] where P=(Fo^2^+2Fc^2^)/3'
_refine_ls_weighting_scheme calc
_refine_ls_wR_factor_gt 0.0271
_refine_ls_wR_factor_ref 0.0271
_reflns_number_gt 623
_reflns_number_total 625
_reflns_threshold_expression I>2\s(I)
_cod_data_source_file iz3008.cif
_cod_data_source_block BBO_163K
_cod_depositor_comments
;
The following automatic conversions were performed:
'_symmetry_cell_setting' value 'Trigonal' changed to 'trigonal' according
to '/home/saulius/struct/CIF-dictionaries/cif_core.dic' dictionary named
'cif_core.dic' version 2.4.1 from 2010-06-29.

Automatic conversion script
Id: cif_fix_enum 1527 2010-12-29 10:47:43Z saulius 

The following automatic conversions were performed:

'_symmetry_cell_setting' value 'Trigonal' changed to 'trigonal'
according to /home/saulius/struct/CIF-dictionaries/cif_core.dic
dictionary named 'cif_core.dic' version 2.4.1 from 2010-06-29.

Automatic conversion script
Id: cif_fix_values 1715 2011-07-08 13:25:40Z adriana 
;
_cod_original_cell_volume 1721.0(7)
_cod_original_sg_symbol_H-M R3c
_cod_database_code 2015571
_cod_database_fobs_code 2015571

loop_
_symmetry_equiv_pos_as_xyz
'x, y, z'
'-y, x-y, z'
'-x+y, -x, z'
'-y, -x, z+1/2'
'-x+y, y, z+1/2'
'x, x-y, z+1/2'
'x+2/3, y+1/3, z+1/3'
'-y+2/3, x-y+1/3, z+1/3'
'-x+y+2/3, -x+1/3, z+1/3'
'-y+2/3, -x+1/3, z+5/6'
'-x+y+2/3, y+1/3, z+5/6'
'x+2/3, x-y+1/3, z+5/6'
'x+1/3, y+2/3, z+2/3'
'-y+1/3, x-y+2/3, z+2/3'
'-x+y+1/3, -x+2/3, z+2/3'
'-y+1/3, -x+2/3, z+7/6'
'-x+y+1/3, y+2/3, z+7/6'
'x+1/3, x-y+2/3, z+7/6'

loop_
_atom_site_type_symbol
_atom_site_label
_atom_site_fract_x
_atom_site_fract_y
_atom_site_fract_z
_atom_site_U_iso_or_equiv
_atom_site_adp_type
_atom_site_calc_flag
_atom_site_occupancy
Ba Ba 0.305461(19) 0.33040(3) 0.45117(6) 0.00547(7) Uani d 1
B B1 0.2314(4) 0.5436(4) 0.4216(4) 0.0067(9) Uani d 1
B B2 0.1301(4) 0.0433(5) 0.4934(4) 0.0078(9) Uani d 1
O O1 0.1406(2) 0.4287(2) 0.4295(2) 0.0078(6) Uani d 1
O O2 0.3545(3) 0.5692(3) 0.4201(3) 0.0096(6) Uani d 1
O O3 0.2495(2) 0.0858(2) 0.4884(2) 0.0091(6) Uani d 1
O O4 0.0829(3) 0.1239(3) 0.4958(2) 0.0102(7) Uani d 1

loop_
_atom_site_aniso_label
_atom_site_aniso_U_11
_atom_site_aniso_U_22
_atom_site_aniso_U_33
_atom_site_aniso_U_12
_atom_site_aniso_U_13
_atom_site_aniso_U_23
Ba 0.00351(13) 0.00372(10) 0.00912(11) 0.00177(12) -0.00031(15) -0.00033(6)
B1 0.004(2) 0.009(2) 0.005(2) 0.0027(19) -0.0011(18) -0.0012(17)
B2 0.007(2) 0.005(2) 0.010(2) 0.0021(19) 0.0003(17) 0.002(2)
O1 0.0079(13) 0.0042(13) 0.0089(14) 0.0013(11) -0.0031(11) -0.0009(11)
O2 0.0020(15) 0.0040(15) 0.0212(18) 0.0004(13) -0.0012(14) -0.0014(13)
O3 0.0052(13) 0.0095(13) 0.0122(15) 0.0033(11) -0.0018(11) 0.0003(11)
O4 0.0046(14) 0.0035(14) 0.0216(18) 0.0013(12) 0.0000(13) 0.0009(11)

loop_
_atom_type_symbol
_atom_type_description
_atom_type_scat_dispersion_real
_atom_type_scat_dispersion_imag
_atom_type_scat_source
B B 0.0013 0.0007 'International Tables Vol C Tables 4.2.6.8 and 6.1.1.4'
O O 0.0106 0.0060 'International Tables Vol C Tables 4.2.6.8 and 6.1.1.4'
Ba Ba -0.3244 2.2819 'International Tables Vol C Tables 4.2.6.8 and 6.1.1.4'

loop_
_geom_angle_atom_site_label_1
_geom_angle_atom_site_label_2
_geom_angle_atom_site_label_3
_geom_angle_site_symmetry_1
_geom_angle_site_symmetry_3
_geom_angle
_geom_angle_publ_flag
O1 Ba O3 18_554 11_554 82.18(9) no
O1 Ba O4 18_554 . 113.07(9) no
O3 Ba O4 11_554 . 143.19(9) no
O1 Ba O2 18_554 . 97.62(9) no
O3 Ba O2 11_554 . 78.84(8) no
O4 Ba O2 . . 128.24(10) no
O1 Ba O1 18_554 10_554 133.87(4) no
O3 Ba O1 11_554 10_554 70.80(9) no
O4 Ba O1 . 10_554 75.21(8) no
O2 Ba O1 . 10_554 112.27(9) no
O1 Ba O3 18_554 . 82.39(8) no
O3 Ba O3 11_554 . 103.15(6) no
O4 Ba O3 . . 50.17(8) no
O2 Ba O3 . . 177.99(9) no
O1 Ba O3 10_554 . 68.91(8) no
O1 Ba O1 18_554 . 128.99(8) no
O3 Ba O1 11_554 . 117.95(8) no
O4 Ba O1 . . 79.44(8) no
O2 Ba O1 . . 49.21(8) no
O1 Ba O1 10_554 . 96.93(8) no
O3 Ba O1 . . 129.38(8) no
O1 Ba O3 18_554 16_554 68.38(8) no
O3 Ba O3 11_554 16_554 134.79(5) no
O4 Ba O3 . 16_554 81.40(9) no
O2 Ba O3 . 16_554 72.28(9) no
O1 Ba O3 10_554 16_554 152.90(8) no
O3 Ba O3 . 16_554 105.91(9) no
O1 Ba O3 . 16_554 65.03(8) no
O1 Ba B2 18_554 . 99.38(11) no
O3 Ba B2 11_554 . 122.65(11) no
O4 Ba B2 . . 26.02(10) no
O2 Ba B2 . . 154.18(12) no
O1 Ba B2 10_554 . 67.91(11) no
O3 Ba B2 . . 24.33(10) no
O1 Ba B2 . . 105.06(10) no
O3 Ba B2 16_554 . 96.23(10) no
O1 Ba B1 18_554 . 114.66(10) no
O3 Ba B1 11_554 . 99.84(10) no
O4 Ba B1 . . 102.97(11) no
O2 Ba B1 . . 25.41(10) no
O1 Ba B1 10_554 . 106.48(10) no
O3 Ba B1 . . 153.11(10) no
O1 Ba B1 . . 23.82(10) no
O3 Ba B1 16_554 . 65.50(10) no
B2 Ba B1 . . 128.79(12) no
O1 Ba Ba 18_554 8 40.08(6) no
O3 Ba Ba 11_554 8 122.26(7) no
O4 Ba Ba . 8 79.50(7) no
O2 Ba Ba . 8 103.45(7) no
O1 Ba Ba 10_554 8 144.01(6) no
O3 Ba Ba . 8 75.26(6) no
O1 Ba Ba . 8 103.18(6) no
O3 Ba Ba 16_554 8 39.12(6) no
B2 Ba Ba . 8 78.12(9) no
B1 Ba Ba . 8 103.82(9) no
O1 Ba Ba 18_554 15_554 126.90(6) no
O3 Ba Ba 11_554 15_554 44.98(6) no
O4 Ba Ba . 15_554 109.09(7) no
O2 Ba Ba . 15_554 79.68(7) no
O1 Ba Ba 10_554 15_554 37.01(6) no
O3 Ba Ba . 15_554 101.94(6) no
O1 Ba Ba . 15_554 88.82(6) no
O3 Ba Ba 16_554 15_554 150.07(5) no
B2 Ba Ba . 15_554 104.89(9) no
B1 Ba Ba . 15_554 84.67(9) no
Ba Ba Ba 8 15_554 166.553(8) no
O1 B1 O2 . 3_565 123.9(4) yes
O1 B1 O2 . . 119.9(4) yes
O2 B1 O2 3_565 . 116.0(4) yes
O1 B1 Ba . . 62.7(2) no
O2 B1 Ba 3_565 . 171.0(3) no
O2 B1 Ba . . 57.4(2) no
O3 B2 O4 . . 120.9(4) yes
O3 B2 O4 . 3 123.9(4) yes
O4 B2 O4 . 3 115.1(4) yes
O3 B2 Ba . . 62.1(2) no
O4 B2 Ba . . 59.5(2) no
O4 B2 Ba 3 . 169.6(3) no
B1 O1 Ba . 12_454 125.5(3) no
B1 O1 Ba . 16_554 117.2(3) no
Ba O1 Ba 12_454 16_554 102.92(9) no
B1 O1 Ba . . 93.5(3) no
Ba O1 Ba 12_454 . 111.13(9) no
Ba O1 Ba 16_554 . 104.60(9) no
B1 O2 B1 2_665 . 123.9(4) yes
B1 O2 Ba 2_665 . 137.8(3) no
B1 O2 Ba . . 97.2(3) no
B2 O3 Ba . 17_544 120.7(3) no
B2 O3 Ba . . 93.6(3) no
Ba O3 Ba 17_544 . 130.24(10) no
B2 O3 Ba . 10_554 114.7(3) no
Ba O3 Ba 17_544 10_554 95.89(9) no
Ba O3 Ba . 10_554 101.20(9) no
B2 O4 B2 . 2 124.8(4) yes
B2 O4 Ba . . 94.5(3) no
B2 O4 Ba 2 . 138.5(3) no

loop_
_geom_bond_atom_site_label_1
_geom_bond_atom_site_label_2
_geom_bond_site_symmetry_2
_geom_bond_distance
_geom_bond_publ_flag
Ba O1 18_554 2.630(3) yes
Ba O3 11_554 2.701(3) yes
Ba O4 . 2.752(3) yes
Ba O2 . 2.765(3) yes
Ba O1 10_554 2.813(3) yes
Ba O3 . 2.821(3) yes
Ba O1 . 2.900(3) yes
Ba O3 16_554 3.026(3) yes
Ba B2 . 3.186(5) no
Ba B1 . 3.258(5) no
Ba Ba 8 4.2583(12) no
Ba Ba 15_554 4.2583(12) no
B1 O1 . 1.318(5) yes
B1 O2 3_565 1.394(5) yes
B1 O2 . 1.409(5) yes
B2 O3 . 1.315(5) yes
B2 O4 . 1.402(6) yes
B2 O4 3 1.409(6) yes
O1 Ba 12_454 2.630(3) no
O1 Ba 16_554 2.813(3) no
O2 B1 2_665 1.394(5) no
O3 Ba 17_544 2.701(3) no
O3 Ba 10_554 3.026(3) no
O4 B2 2 1.409(6) no
